data_7101758
loop_
_publ_author_name
'Schelter, Eric J'
'Morris, David E'
'Scott, Brian L'
'Kiplinger, Jaqueline L'

_publ_section_title
;
 Actinide-mediated coupling of 4-fluorobenzonitrile: synthesis of an
 eight-membered thorium(IV) tetraazametallacycle.
;
_journal_issue 10
_journal_name_full 'Chemical communications (Cambridge, England)'
_journal_page_first 1029
_journal_page_last 1031
_journal_paper_doi 10.1039/b614050e
_journal_year 2007
_chemical_formula_sum 'C55 H64 F4 N4 Th'
_chemical_formula_weight 1089.14
_chemical_name_systematic
;
?
;
_space_group_IT_number 15
_symmetry_cell_setting monoclinic
_symmetry_space_group_name_Hall '-C 2yc'
_symmetry_space_group_name_H-M 'C 1 2/c 1'
_atom_sites_solution_hydrogens geom
_atom_sites_solution_primary direct
_atom_sites_solution_secondary difmap
_audit_creation_method SHELXL-97
_cell_angle_alpha 90.00
_cell_angle_beta 95.0140(10)
_cell_angle_gamma 90.00
_cell_formula_units_Z 8
_cell_length_a 24.6845(13)
_cell_length_b 18.9028(10)
_cell_length_c 20.7781(11)
_cell_measurement_temperature 141(2)
_cell_volume 9658.1(9)
_computing_cell_refinement 'SAINT+, v. 7.06 (Bruker AXS, 2001)'
_computing_data_collection 'APEX II, v. 1.08 (Bruker AXS, 2003)'
_computing_data_reduction 'SAINT+, v. 7.06 (Bruker AXS, 2001)'
_computing_molecular_graphics 'SHELXTL, v. 6.10, (Bruker AXS, 2000)'
_computing_publication_material 'SHELXTL, v. 6.10, (Bruker AXS, 2000)'
_computing_structure_refinement 'SHELXL-97 (Sheldrick, 1997)'
_computing_structure_solution 'SHELXS-97 (Sheldrick, 1990)'
_diffrn_ambient_temperature 141(2)
_diffrn_measured_fraction_theta_full 0.999
_diffrn_measured_fraction_theta_max 0.991
_diffrn_measurement_device_type 'Bruker D8 with APEXII CCD'
_diffrn_measurement_method '\w scans'
_diffrn_radiation_monochromator graphite
_diffrn_radiation_source 'fine-focus sealed tube'
_diffrn_radiation_type MoK\a
_diffrn_radiation_wavelength 0.71073
_diffrn_reflns_av_R_equivalents 0.0631
_diffrn_reflns_av_sigmaI/netI 0.0708
_diffrn_reflns_limit_h_max 29
_diffrn_reflns_limit_h_min -29
_diffrn_reflns_limit_k_max 22
_diffrn_reflns_limit_k_min -21
_diffrn_reflns_limit_l_max 25
_diffrn_reflns_limit_l_min -25
_diffrn_reflns_number 40160
_diffrn_reflns_theta_full 25.00
_diffrn_reflns_theta_max 25.65
_diffrn_reflns_theta_min 1.63
_diffrn_standards_decay_% <2
_diffrn_standards_interval_count 0
_diffrn_standards_interval_time 0
_diffrn_standards_number 0
_exptl_absorpt_coefficient_mu 3.144
_exptl_absorpt_correction_T_max 0.7439
_exptl_absorpt_correction_T_min 0.6331
_exptl_absorpt_correction_type multi-scan
_exptl_absorpt_process_details 'SADABS 2.03 (Sheldrick, 2001)'
_exptl_crystal_colour yellow
_exptl_crystal_density_diffrn 1.498
_exptl_crystal_density_method 'not measured'
_exptl_crystal_description irregular
_exptl_crystal_F_000 4384
_exptl_crystal_size_max 0.16
_exptl_crystal_size_mid 0.10
_exptl_crystal_size_min 0.10
_refine_diff_density_max 1.273
_refine_diff_density_min -1.136
_refine_diff_density_rms 0.107
_refine_ls_extinction_method none
_refine_ls_goodness_of_fit_ref 1.011
_refine_ls_hydrogen_treatment constr
_refine_ls_matrix_type full
_refine_ls_number_parameters 544
_refine_ls_number_reflns 9059
_refine_ls_number_restraints 0
_refine_ls_restrained_S_all 1.011
_refine_ls_R_factor_all 0.0505
_refine_ls_R_factor_gt 0.0363
_refine_ls_shift/su_max 0.003
_refine_ls_shift/su_mean 0.000
_refine_ls_structure_factor_coef Fsqd
_refine_ls_weighting_details 'calc w=1/[\s^2^(Fo^2^)+(0.0433P)^2^+0.0000P] where P=(Fo^2^+2Fc^2^)/3'
_refine_ls_weighting_scheme calc
_refine_ls_wR_factor_gt 0.0929
_refine_ls_wR_factor_ref 0.0985
_reflns_number_gt 7118
_reflns_number_total 9059
_reflns_threshold_expression >2sigma(I)
_cod_data_source_file b614050e.txt
_cod_data_source_block apx066s
_cod_original_sg_symbol_H-M 'C 2/c'
_cod_database_code 7101758

loop_
_symmetry_equiv_pos_as_xyz
'x, y, z'
'-x, y, -z+1/2'
'x+1/2, y+1/2, z'
'-x+1/2, y+1/2, -z+1/2'
'-x, -y, -z'
'x, -y, z-1/2'
'-x+1/2, -y+1/2, -z'
'x+1/2, -y+1/2, z-1/2'

loop_
_atom_site_label
_atom_site_type_symbol
_atom_site_fract_x
_atom_site_fract_y
_atom_site_fract_z
_atom_site_U_iso_or_equiv
_atom_site_adp_type
_atom_site_occupancy
_atom_site_symmetry_multiplicity
_atom_site_calc_flag
_atom_site_refinement_flags
Th1 Th 0.189103(6) -0.017071(10) 0.202188(7) 0.02716(8) Uani 1 1 d .
F1 F 0.50173(15) -0.2223(2) 0.1711(2) 0.0935(15) Uani 1 1 d .
F2 F 0.46808(13) 0.2322(2) 0.18456(19) 0.0725(11) Uani 1 1 d .
F3 F 0.50063(12) 0.0442(2) 0.43549(17) 0.0652(10) Uani 1 1 d .
F4 F 0.08217(14) 0.24489(18) 0.50335(13) 0.0629(10) Uani 1 1 d .
N1 N 0.29118(16) -0.0251(2) 0.16208(18) 0.0324(9) Uani 1 1 d .
N2 N 0.27493(16) 0.0305(2) 0.25266(19) 0.0342(10) Uani 1 1 d .
N3 N 0.25525(15) 0.0859(2) 0.35026(17) 0.0326(9) Uani 1 1 d .
N4 N 0.17392(15) 0.0475(2) 0.28885(17) 0.0338(9) Uani 1 1 d .
C1 C 0.1967(2) -0.1679(3) 0.2185(2) 0.0377(12) Uani 1 1 d .
C2 C 0.1404(2) -0.1528(3) 0.2090(2) 0.0383(12) Uani 1 1 d .
C3 C 0.1263(2) -0.1151(3) 0.2639(2) 0.0411(13) Uani 1 1 d .
C4 C 0.1738(2) -0.1089(3) 0.3066(2) 0.0456(14) Uani 1 1 d .
C5 C 0.2171(2) -0.1402(3) 0.2782(2) 0.0389(12) Uani 1 1 d .
C6 C 0.2259(2) -0.2185(3) 0.1764(3) 0.0512(15) Uani 1 1 d .
H6A H 0.2640 -0.2074 0.1796 0.077 Uiso 1 1 calc R
H6B H 0.2111 -0.2139 0.1323 0.077 Uiso 1 1 calc R
H6C H 0.2210 -0.2662 0.1908 0.077 Uiso 1 1 calc R
C7 C 0.1029(2) -0.1833(3) 0.1560(3) 0.0550(16) Uani 1 1 d .
H7A H 0.0999 -0.2335 0.1620 0.083 Uiso 1 1 calc R
H7B H 0.1169 -0.1740 0.1152 0.083 Uiso 1 1 calc R
H7C H 0.0676 -0.1620 0.1566 0.083 Uiso 1 1 calc R
C8 C 0.0696(2) -0.0929(3) 0.2778(3) 0.0597(17) Uani 1 1 d .
H8A H 0.0490 -0.0805 0.2381 0.089 Uiso 1 1 calc R
H8B H 0.0718 -0.0528 0.3063 0.089 Uiso 1 1 calc R
H8C H 0.0521 -0.1314 0.2979 0.089 Uiso 1 1 calc R
C9 C 0.1761(3) -0.0800(3) 0.3755(2) 0.0629(18) Uani 1 1 d .
H9A H 0.1704 -0.1180 0.4048 0.094 Uiso 1 1 calc R
H9B H 0.1483 -0.0449 0.3782 0.094 Uiso 1 1 calc R
H9C H 0.2111 -0.0591 0.3867 0.094 Uiso 1 1 calc R
C10 C 0.2729(2) -0.1486(3) 0.3128(3) 0.0540(15) Uani 1 1 d .
H10A H 0.2883 -0.1028 0.3224 0.081 Uiso 1 1 calc R
H10B H 0.2957 -0.1742 0.2857 0.081 Uiso 1 1 calc R
H10C H 0.2702 -0.1743 0.3522 0.081 Uiso 1 1 calc R
C11 C 0.1470(2) 0.1137(3) 0.1529(2) 0.0396(12) Uani 1 1 d .
C12 C 0.17399(19) 0.0854(3) 0.1019(2) 0.0378(12) Uani 1 1 d .
C13 C 0.1434(2) 0.0268(3) 0.0766(2) 0.0375(12) Uani 1 1 d .
C14 C 0.0971(2) 0.0198(3) 0.1127(3) 0.0411(13) Uani 1 1 d .
C15 C 0.09963(19) 0.0730(3) 0.1599(2) 0.0419(14) Uani 1 1 d .
C16 C 0.1616(3) 0.1807(3) 0.1906(3) 0.078(2) Uani 1 1 d .
H16A H 0.1985 0.1936 0.1850 0.116 Uiso 1 1 calc R
H16B H 0.1577 0.1727 0.2357 0.116 Uiso 1 1 calc R
H16C H 0.1377 0.2182 0.1751 0.116 Uiso 1 1 calc R
C17 C 0.2199(2) 0.1222(4) 0.0713(4) 0.076(2) Uani 1 1 d .
H17A H 0.2084 0.1688 0.0578 0.113 Uiso 1 1 calc R
H17B H 0.2292 0.0956 0.0346 0.113 Uiso 1 1 calc R
H17C H 0.2510 0.1256 0.1023 0.113 Uiso 1 1 calc R
C18 C 0.1515(3) -0.0143(4) 0.0159(3) 0.071(2) Uani 1 1 d .
H18A H 0.1842 0.0014 -0.0015 0.106 Uiso 1 1 calc R
H18B H 0.1210 -0.0065 -0.0153 0.106 Uiso 1 1 calc R
H18C H 0.1543 -0.0638 0.0258 0.106 Uiso 1 1 calc R
C19 C 0.0483(3) -0.0263(4) 0.0929(4) 0.085(3) Uani 1 1 d .
H19A H 0.0285 -0.0353 0.1299 0.128 Uiso 1 1 calc R
H19B H 0.0604 -0.0703 0.0761 0.128 Uiso 1 1 calc R
H19C H 0.0251 -0.0026 0.0603 0.128 Uiso 1 1 calc R
C20 C 0.0548(3) 0.0888(5) 0.2024(3) 0.084(3) Uani 1 1 d .
H20A H 0.0241 0.1080 0.1767 0.127 Uiso 1 1 calc R
H20B H 0.0675 0.1224 0.2349 0.127 Uiso 1 1 calc R
H20C H 0.0443 0.0459 0.2228 0.127 Uiso 1 1 calc R
C21 C 0.3200(2) -0.0462(3) 0.1034(2) 0.0362(11) Uani 1 1 d .
C22 C 0.2797(2) -0.0934(4) 0.0642(3) 0.0579(17) Uani 1 1 d .
H22A H 0.2467 -0.0677 0.0531 0.087 Uiso 1 1 calc R
H22B H 0.2720 -0.1343 0.0893 0.087 Uiso 1 1 calc R
H22C H 0.2950 -0.1082 0.0255 0.087 Uiso 1 1 calc R
C23 C 0.3318(3) 0.0144(3) 0.0599(3) 0.067(2) Uani 1 1 d .
H23A H 0.3009 0.0455 0.0553 0.101 Uiso 1 1 calc R
H23B H 0.3389 -0.0036 0.0183 0.101 Uiso 1 1 calc R
H23C H 0.3630 0.0400 0.0783 0.101 Uiso 1 1 calc R
C24 C 0.37069(19) -0.0911(3) 0.1239(2) 0.0336(11) Uani 1 1 d .
C25 C 0.4137(2) -0.0954(3) 0.0854(3) 0.0420(13) Uani 1 1 d .
H25 H 0.4129 -0.0680 0.0481 0.050 Uiso 1 1 calc R
C26 C 0.4570(2) -0.1386(4) 0.1003(3) 0.0563(17) Uani 1 1 d .
H26 H 0.4851 -0.1420 0.0734 0.068 Uiso 1 1 calc R
C27 C 0.4580(2) -0.1761(4) 0.1551(3) 0.0600(19) Uani 1 1 d .
C28 C 0.4176(2) -0.1759(3) 0.1967(3) 0.0548(16) Uani 1 1 d .
H28 H 0.4196 -0.2036 0.2338 0.066 Uiso 1 1 calc R
C29 C 0.3737(2) -0.1316(3) 0.1798(3) 0.0451(14) Uani 1 1 d .
H29 H 0.3455 -0.1291 0.2067 0.054 Uiso 1 1 calc R
C30 C 0.30922(18) 0.0230(3) 0.2042(2) 0.0334(12) Uani 1 1 d .
C31 C 0.35394(19) 0.0768(3) 0.1994(2) 0.0361(12) Uani 1 1 d .
C32 C 0.4088(2) 0.0590(3) 0.1947(3) 0.0520(15) Uani 1 1 d .
H32 H 0.4195 0.0118 0.1945 0.062 Uiso 1 1 calc R
C33 C 0.4470(2) 0.1122(4) 0.1905(3) 0.0611(18) Uani 1 1 d .
H33 H 0.4835 0.1012 0.1886 0.073 Uiso 1 1 calc R
C34 C 0.4299(2) 0.1820(3) 0.1892(3) 0.0522(15) Uani 1 1 d .
C35 C 0.3777(2) 0.2016(3) 0.1953(2) 0.0408(13) Uani 1 1 d .
H35 H 0.3676 0.2490 0.1958 0.049 Uiso 1 1 calc R
C36 C 0.34020(19) 0.1487(3) 0.2006(2) 0.0374(13) Uani 1 1 d .
H36 H 0.3043 0.1610 0.2052 0.045 Uiso 1 1 calc R
C37 C 0.28892(19) 0.0604(3) 0.3125(2) 0.0324(11) Uani 1 1 d .
C38 C 0.34713(19) 0.0575(3) 0.3420(2) 0.0361(12) Uani 1 1 d .
C39 C 0.3807(2) -0.0019(3) 0.3323(3) 0.0503(15) Uani 1 1 d .
H39 H 0.3684 -0.0382 0.3046 0.060 Uiso 1 1 calc R
C40 C 0.4327(2) -0.0048(4) 0.3654(3) 0.0624(19) Uani 1 1 d .
H40 H 0.4549 -0.0438 0.3603 0.075 Uiso 1 1 calc R
C41 C 0.4506(2) 0.0488(4) 0.4045(3) 0.0483(14) Uani 1 1 d .
C42 C 0.4201(2) 0.1076(3) 0.4130(2) 0.0454(14) Uani 1 1 d .
H42 H 0.4339 0.1447 0.4388 0.055 Uiso 1 1 calc R
C43 C 0.3675(2) 0.1106(3) 0.3820(2) 0.0384(12) Uani 1 1 d .
H43 H 0.3459 0.1498 0.3886 0.046 Uiso 1 1 calc R
C44 C 0.19883(19) 0.0834(2) 0.3337(2) 0.0285(10) Uani 1 1 d .
C45 C 0.1686(2) 0.1278(3) 0.3795(2) 0.0333(11) Uani 1 1 d .
C46 C 0.1942(2) 0.1735(3) 0.4240(2) 0.0377(12) Uani 1 1 d .
H46 H 0.2319 0.1775 0.4267 0.045 Uiso 1 1 calc R
C47 C 0.1651(2) 0.2134(3) 0.4646(2) 0.0427(13) Uani 1 1 d .
H47 H 0.1828 0.2445 0.4940 0.051 Uiso 1 1 calc R
C48 C 0.1107(2) 0.2064(3) 0.4611(2) 0.0462(14) Uani 1 1 d .
C49 C 0.0826(2) 0.1609(3) 0.4188(2) 0.0468(14) Uani 1 1 d .
H49 H 0.0451 0.1563 0.4181 0.056 Uiso 1 1 calc R
C50 C 0.1117(2) 0.1221(3) 0.3772(2) 0.0396(12) Uani 1 1 d .
H50 H 0.0935 0.0918 0.3474 0.047 Uiso 1 1 calc R

loop_
_atom_site_aniso_label
_atom_site_aniso_U_11
_atom_site_aniso_U_22
_atom_site_aniso_U_33
_atom_site_aniso_U_23
_atom_site_aniso_U_13
_atom_site_aniso_U_12
Th1 0.03038(11) 0.02707(13) 0.02423(11) -0.00430(7) 0.00345(7) -0.00024(8)
F1 0.072(2) 0.097(3) 0.104(3) -0.051(3) -0.033(2) 0.047(2)
F2 0.055(2) 0.063(3) 0.103(3) -0.024(2) 0.024(2) -0.0243(19)
F3 0.0476(19) 0.071(3) 0.072(2) 0.001(2) -0.0269(17) 0.0059(18)
F4 0.102(3) 0.053(2) 0.0377(17) -0.0027(16) 0.0260(17) 0.032(2)
N1 0.036(2) 0.031(3) 0.030(2) -0.0109(17) 0.0022(17) 0.0021(18)
N2 0.031(2) 0.042(3) 0.030(2) -0.0083(18) 0.0025(17) 0.0019(18)
N3 0.039(2) 0.030(2) 0.029(2) -0.0028(18) 0.0034(17) 0.0086(18)
N4 0.038(2) 0.036(3) 0.027(2) -0.002(2) 0.0062(17) -0.001(2)
C1 0.047(3) 0.031(3) 0.037(3) -0.006(2) 0.013(2) 0.000(2)
C2 0.048(3) 0.033(3) 0.034(3) -0.001(2) 0.003(2) -0.011(2)
C3 0.042(3) 0.037(3) 0.047(3) 0.003(2) 0.015(2) -0.002(2)
C4 0.070(4) 0.038(4) 0.029(3) 0.001(2) 0.006(3) -0.003(3)
C5 0.045(3) 0.028(3) 0.043(3) 0.005(2) -0.001(2) 0.001(2)
C6 0.053(3) 0.032(3) 0.071(4) -0.010(3) 0.015(3) -0.007(3)
C7 0.060(4) 0.042(4) 0.060(4) -0.004(3) -0.010(3) -0.011(3)
C8 0.051(3) 0.051(4) 0.082(4) 0.017(3) 0.033(3) 0.009(3)
C9 0.108(5) 0.052(4) 0.032(3) 0.006(3) 0.018(3) 0.004(4)
C10 0.068(4) 0.032(4) 0.061(4) 0.003(3) -0.003(3) -0.003(3)
C11 0.045(3) 0.030(3) 0.042(3) -0.004(2) -0.011(2) 0.011(2)
C12 0.035(3) 0.034(3) 0.044(3) 0.011(2) 0.003(2) 0.002(2)
C13 0.061(3) 0.031(3) 0.020(2) 0.000(2) 0.003(2) 0.006(2)
C14 0.043(3) 0.040(4) 0.038(3) 0.010(2) -0.010(2) -0.013(2)
C15 0.034(3) 0.059(4) 0.033(3) 0.005(3) 0.006(2) 0.012(3)
C16 0.112(6) 0.035(4) 0.077(5) -0.020(3) -0.045(4) 0.019(4)
C17 0.037(3) 0.067(5) 0.124(6) 0.059(5) 0.012(3) 0.002(3)
C18 0.106(6) 0.079(5) 0.026(3) -0.010(3) -0.011(3) 0.035(4)
C19 0.063(4) 0.090(6) 0.094(5) 0.051(5) -0.039(4) -0.042(4)
C20 0.066(4) 0.132(8) 0.058(4) 0.021(4) 0.021(3) 0.049(5)
C21 0.045(3) 0.033(3) 0.032(3) -0.010(2) 0.010(2) 0.002(2)
C22 0.049(3) 0.080(5) 0.044(3) -0.031(3) 0.005(3) -0.003(3)
C23 0.102(5) 0.066(5) 0.038(3) 0.009(3) 0.028(3) 0.031(4)
C24 0.041(3) 0.028(3) 0.032(3) -0.010(2) 0.005(2) -0.001(2)
C25 0.041(3) 0.036(3) 0.050(3) -0.011(3) 0.008(2) -0.003(2)
C26 0.049(3) 0.066(5) 0.056(4) -0.022(3) 0.014(3) 0.005(3)
C27 0.044(3) 0.053(4) 0.079(5) -0.039(4) -0.017(3) 0.020(3)
C28 0.061(4) 0.041(4) 0.061(4) -0.003(3) -0.005(3) 0.012(3)
C29 0.046(3) 0.045(4) 0.045(3) -0.005(3) 0.007(2) -0.002(3)
C30 0.028(2) 0.042(3) 0.031(3) -0.006(2) 0.0018(19) 0.011(2)
C31 0.032(3) 0.046(4) 0.029(2) -0.010(2) -0.001(2) 0.003(2)
C32 0.041(3) 0.042(4) 0.074(4) -0.022(3) 0.007(3) 0.004(3)
C33 0.037(3) 0.060(5) 0.088(5) -0.027(4) 0.016(3) -0.008(3)
C34 0.048(3) 0.045(4) 0.065(4) -0.014(3) 0.012(3) -0.006(3)
C35 0.039(3) 0.042(4) 0.042(3) -0.007(3) 0.006(2) -0.004(2)
C36 0.030(3) 0.053(4) 0.029(3) -0.009(2) 0.003(2) 0.007(2)
C37 0.042(3) 0.029(3) 0.025(2) -0.005(2) -0.001(2) 0.004(2)
C38 0.038(3) 0.038(3) 0.031(3) -0.005(2) -0.004(2) 0.004(2)
C39 0.049(3) 0.041(4) 0.060(4) -0.023(3) -0.002(3) 0.002(3)
C40 0.044(3) 0.059(4) 0.081(5) -0.008(4) -0.018(3) 0.027(3)
C41 0.040(3) 0.051(4) 0.050(3) -0.004(3) -0.018(2) 0.003(3)
C42 0.045(3) 0.058(4) 0.032(3) -0.003(3) -0.007(2) -0.014(3)
C43 0.045(3) 0.033(3) 0.036(3) -0.003(2) -0.001(2) 0.006(2)
C44 0.041(3) 0.022(3) 0.023(2) -0.0003(19) 0.006(2) 0.001(2)
C45 0.049(3) 0.029(3) 0.024(2) 0.005(2) 0.013(2) 0.003(2)
C46 0.055(3) 0.031(3) 0.028(3) 0.002(2) 0.012(2) -0.003(2)
C47 0.077(4) 0.028(3) 0.025(3) -0.003(2) 0.015(3) -0.007(3)
C48 0.073(4) 0.039(4) 0.030(3) 0.000(2) 0.023(3) 0.024(3)
C49 0.053(3) 0.052(4) 0.037(3) -0.003(3) 0.010(2) 0.021(3)
C50 0.048(3) 0.040(3) 0.031(3) 0.000(2) 0.006(2) 0.011(2)

loop_
_atom_type_symbol
_atom_type_description
_atom_type_scat_dispersion_real
_atom_type_scat_dispersion_imag
_atom_type_scat_source
C C 0.0033 0.0016 'International Tables Vol C Tables 4.2.6.8 and 6.1.1.4'
H H 0.0000 0.0000 'International Tables Vol C Tables 4.2.6.8 and 6.1.1.4'
N N 0.0061 0.0033 'International Tables Vol C Tables 4.2.6.8 and 6.1.1.4'
F F 0.0171 0.0103 'International Tables Vol C Tables 4.2.6.8 and 6.1.1.4'
Th Th -7.2400 8.8979 'International Tables Vol C Tables 4.2.6.8 and 6.1.1.4'

loop_
_geom_angle_atom_site_label_1
_geom_angle_atom_site_label_2
_geom_angle_atom_site_label_3
_geom_angle
N4 Th1 N2 69.78(13)
N4 Th1 N1 120.09(12)
N2 Th1 N1 50.49(12)
N4 Th1 C3 81.60(15)
N2 Th1 C3 122.67(15)
N1 Th1 C3 131.85(14)
N4 Th1 C4 70.98(16)
N2 Th1 C4 93.75(15)
N1 Th1 C4 112.92(14)
C3 Th1 C4 29.05(15)
N4 Th1 C11 74.50(15)
N2 Th1 C11 96.33(14)
N1 Th1 C11 104.90(14)
C3 Th1 C11 122.83(15)
C4 Th1 C11 137.87(16)
N4 Th1 C2 110.56(15)
N2 Th1 C2 131.55(14)
N1 Th1 C2 111.82(13)
C3 Th1 C2 29.00(14)
C4 Th1 C2 47.34(14)
C11 Th1 C2 131.39(15)
N4 Th1 C12 101.41(16)
N2 Th1 C12 96.70(14)
N1 Th1 C12 83.08(13)
C3 Th1 C12 138.07(14)
C4 Th1 C12 164.01(16)
C11 Th1 C12 28.65(14)
C2 Th1 C12 128.47(14)
N4 Th1 C5 92.79(15)
N2 Th1 C5 84.48(14)
N1 Th1 C5 86.46(13)
C3 Th1 C5 47.61(15)
C4 Th1 C5 28.41(15)
C11 Th1 C5 165.97(16)
C2 Th1 C5 47.29(14)
C12 Th1 C5 165.27(15)
N4 Th1 C15 75.15(15)
N2 Th1 C15 121.85(15)
N1 Th1 C15 130.34(13)
C3 Th1 C15 95.22(15)
C4 Th1 C15 116.66(16)
C11 Th1 C15 28.79(15)
C2 Th1 C15 103.50(16)
C12 Th1 C15 47.36(14)
C5 Th1 C15 142.64(15)
N4 Th1 C13 119.61(14)
N2 Th1 C13 122.61(15)
N1 Th1 C13 92.21(14)
C3 Th1 C13 114.69(16)
C4 Th1 C13 143.62(16)
C11 Th1 C13 47.05(14)
C2 Th1 C13 99.88(14)
C12 Th1 C13 28.67(14)
C5 Th1 C13 142.42(14)
C15 Th1 C13 47.05(14)
N4 Th1 C1 117.42(14)
N2 Th1 C1 105.54(14)
N1 Th1 C1 85.88(13)
C3 Th1 C1 47.35(14)
C4 Th1 C1 46.61(15)
C11 Th1 C1 157.60(14)
C2 Th1 C1 28.69(14)
C12 Th1 C1 139.85(15)
C5 Th1 C1 28.23(14)
C15 Th1 C1 131.77(16)
C13 Th1 C1 114.19(14)
N4 Th1 C14 102.04(15)
N2 Th1 C14 141.96(15)
N1 Th1 C14 120.79(14)
C3 Th1 C14 91.07(15)
C4 Th1 C14 119.38(15)
C11 Th1 C14 46.83(14)
C2 Th1 C14 86.44(14)
C12 Th1 C14 47.14(14)
C5 Th1 C14 133.55(14)
C15 Th1 C14 28.16(15)
C13 Th1 C14 28.66(15)
C1 Th1 C14 110.77(15)
N4 Th1 C30 94.84(13)
N2 Th1 C30 26.13(12)
N1 Th1 C30 25.42(11)
C3 Th1 C30 137.18(14)
C4 Th1 C30 109.64(15)
C11 Th1 C30 96.49(14)
C2 Th1 C30 129.59(14)
C12 Th1 C30 84.62(13)
C5 Th1 C30 90.37(14)
C15 Th1 C30 125.28(15)
C13 Th1 C30 104.15(15)
C1 Th1 C30 100.99(13)
C14 Th1 C30 130.95(14)
N4 Th1 N3 34.42(11)
N2 Th1 N3 35.74(11)
N1 Th1 N3 86.22(9)
C3 Th1 N3 100.41(12)
C4 Th1 N3 76.99(12)
C11 Th1 N3 87.96(11)
C2 Th1 N3 124.33(11)
C12 Th1 N3 104.97(13)
C5 Th1 N3 84.57(12)
C15 Th1 N3 101.84(13)
C13 Th1 N3 132.87(12)
C1 Th1 N3 112.67(12)
C14 Th1 N3 129.90(13)
C30 Th1 N3 61.58(10)
C30 N1 C21 124.2(4)
C30 N1 Th1 91.5(3)
C21 N1 Th1 140.5(3)
C30 N2 C37 125.3(4)
C30 N2 Th1 102.3(3)
C37 N2 Th1 132.4(3)
C37 N3 C44 121.2(4)
C37 N3 Th1 65.0(3)
C44 N3 Th1 56.6(2)
C44 N4 Th1 141.3(3)
C5 C1 C2 108.7(4)
C5 C1 C6 126.5(5)
C2 C1 C6 123.7(5)
C5 C1 Th1 75.4(3)
C2 C1 Th1 74.4(3)
C6 C1 Th1 125.9(3)
C3 C2 C1 107.3(4)
C3 C2 C7 127.6(5)
C1 C2 C7 124.3(5)
C3 C2 Th1 73.7(3)
C1 C2 Th1 76.9(3)
C7 C2 Th1 123.3(4)
C2 C3 C4 107.5(4)
C2 C3 C8 126.2(5)
C4 C3 C8 126.0(5)
C2 C3 Th1 77.3(3)
C4 C3 Th1 76.7(3)
C8 C3 Th1 117.6(4)
C5 C4 C3 108.9(4)
C5 C4 C9 125.3(5)
C3 C4 C9 125.4(5)
C5 C4 Th1 77.2(3)
C3 C4 Th1 74.2(3)
C9 C4 Th1 120.2(4)
C4 C5 C1 107.6(4)
C4 C5 C10 123.1(5)
C1 C5 C10 128.8(5)
C4 C5 Th1 74.4(3)
C1 C5 Th1 76.3(3)
C10 C5 Th1 121.1(3)
C12 C11 C15 108.6(5)
C12 C11 C16 126.9(6)
C15 C11 C16 124.1(5)
C12 C11 Th1 76.1(3)
C15 C11 Th1 76.7(3)
C16 C11 Th1 118.6(3)
C11 C12 C13 107.7(4)
C11 C12 C17 124.2(5)
C13 C12 C17 126.8(5)
C11 C12 Th1 75.3(3)
C13 C12 Th1 76.7(3)
C17 C12 Th1 124.4(3)
C12 C13 C14 107.7(4)
C12 C13 C18 127.4(5)
C14 C13 C18 124.2(5)
C12 C13 Th1 74.6(3)
C14 C13 Th1 76.4(3)
C18 C13 Th1 122.8(4)
C15 C14 C13 108.2(4)
C15 C14 C19 126.1(6)
C13 C14 C19 124.4(6)
C15 C14 Th1 74.9(3)
C13 C14 Th1 74.9(3)
C19 C14 Th1 126.6(4)
C14 C15 C11 107.8(4)
C14 C15 C20 124.2(6)
C11 C15 C20 127.4(6)
C14 C15 Th1 77.0(3)
C11 C15 Th1 74.5(3)
C20 C15 Th1 121.6(4)
C23 C21 N1 114.3(4)
C23 C21 C22 106.0(5)
N1 C21 C22 104.7(4)
C23 C21 C24 113.0(5)
N1 C21 C24 110.5(4)
C22 C21 C24 107.6(4)
C29 C24 C25 117.6(5)
C29 C24 C21 121.1(4)
C25 C24 C21 121.2(4)
C26 C25 C24 122.0(6)
C27 C26 C25 117.9(5)
C26 C27 C28 124.9(5)
C26 C27 F1 119.2(6)
C28 C27 F1 115.9(7)
C27 C28 C29 115.8(6)
C24 C29 C28 121.8(5)
N1 C30 N2 111.3(4)
N1 C30 C31 129.0(4)
N2 C30 C31 118.6(4)
N1 C30 Th1 63.1(2)
N2 C30 Th1 51.6(2)
C31 C30 Th1 151.6(3)
C36 C31 C32 117.9(5)
C36 C31 C30 118.1(4)
C32 C31 C30 123.9(5)
C33 C32 C31 119.7(6)
C32 C33 C34 119.1(5)
F2 C34 C35 119.4(6)
F2 C34 C33 117.4(5)
C35 C34 C33 123.1(6)
C34 C35 C36 117.5(5)
C35 C36 C31 122.6(5)
N3 C37 N2 125.3(4)
N3 C37 C38 114.1(4)
N2 C37 C38 120.2(4)
C43 C38 C39 118.5(4)
C43 C38 C37 120.2(5)
C39 C38 C37 121.1(5)
C40 C39 C38 118.8(5)
C41 C40 C39 120.3(6)
F3 C41 C40 118.6(5)
F3 C41 C42 119.1(5)
C40 C41 C42 122.3(5)
C41 C42 C43 118.4(5)
C38 C43 C42 121.7(5)
N4 C44 N3 127.2(4)
N4 C44 C45 121.7(4)
N3 C44 C45 111.1(4)
C46 C45 C50 118.1(4)
C46 C45 C44 123.1(4)
C50 C45 C44 118.8(4)
C45 C46 C47 121.3(5)
C48 C47 C46 118.9(5)
C47 C48 C49 122.8(5)
C47 C48 F4 118.3(5)
C49 C48 F4 118.8(5)
C48 C49 C50 118.2(5)
C49 C50 C45 120.7(5)

loop_
_geom_bond_atom_site_label_1
_geom_bond_atom_site_label_2
_geom_bond_distance
Th1 N4 2.234(4)
Th1 N2 2.451(4)
Th1 N1 2.727(4)
Th1 C3 2.797(5)
Th1 C4 2.828(5)
Th1 C11 2.837(5)
Th1 C2 2.843(5)
Th1 C12 2.846(5)
Th1 C5 2.864(5)
Th1 C15 2.865(5)
Th1 C13 2.873(5)
Th1 C1 2.875(6)
Th1 C14 2.892(5)
Th1 C30 3.057(5)
Th1 N3 3.879(4)
F1 C27 1.405(6)
F2 C34 1.346(6)
F3 C41 1.344(5)
F4 C48 1.380(5)
N1 C30 1.313(6)
N1 C21 1.518(6)
N2 C30 1.378(6)
N2 C37 1.383(6)
N3 C37 1.285(6)
N3 C44 1.406(6)
N4 C44 1.268(6)
C1 C5 1.400(7)
C1 C2 1.417(7)
C1 C6 1.520(7)
C2 C3 1.413(7)
C2 C7 1.493(7)
C3 C4 1.411(7)
C3 C8 1.514(7)
C4 C5 1.397(7)
C4 C9 1.529(7)
C5 C10 1.503(7)
C11 C12 1.406(7)
C11 C15 1.418(7)
C11 C16 1.516(8)
C12 C13 1.416(7)
C12 C17 1.515(7)
C13 C14 1.427(7)
C13 C18 1.510(7)
C14 C15 1.401(8)
C14 C19 1.514(8)
C15 C20 1.506(7)
C21 C23 1.503(8)
C21 C22 1.520(7)
C21 C24 1.540(7)
C24 C29 1.388(7)
C24 C25 1.386(6)
C25 C26 1.360(8)
C26 C27 1.338(9)
C27 C28 1.376(9)
C28 C29 1.390(8)
C30 C31 1.510(7)
C31 C36 1.402(7)
C31 C32 1.408(7)
C32 C33 1.385(8)
C33 C34 1.385(9)
C34 C35 1.359(7)
C35 C36 1.373(7)
C37 C38 1.513(6)
C38 C43 1.371(7)
C38 C39 1.419(8)
C39 C40 1.404(8)
C40 C41 1.348(9)
C41 C42 1.363(8)
C42 C43 1.399(7)
C44 C45 1.513(6)
C45 C46 1.377(7)
C45 C50 1.405(7)
C46 C47 1.381(7)
C47 C48 1.346(7)
C48 C49 1.372(8)
C49 C50 1.383(7)
